data_2018555
loop_
_publ_author_name
'Deng, Yi-Fang'
'Xu, Jin-Sheng'
'Chen, Man-Sheng'
'Zhang, Chun-Hua'

_publ_section_title
;
 Poly[[(\m~2~-4,4'-bipyridine)(\m~3~-5-isonicotinamidoisophthalato)cobalt(II)]
 trihydrate]
;
_journal_coeditor_code BG3154
_journal_issue 8
_journal_name_full 'Acta Crystallographica Section C'
_journal_page_first m219
_journal_page_last m222
_journal_paper_doi 10.1107/S0108270112030582
_journal_volume 68
_journal_year 2012
_chemical_formula_iupac '[Co (C14 H8 N2 O5) (C10 H8 N2)], 3H2 O'
_chemical_formula_moiety 'C24 H16 Co N4 O5, 3(H2 O)'
_chemical_formula_sum 'C24 H22 Co N4 O8'
_chemical_formula_weight 553.39
_chemical_name_systematic
;
Poly[[(\m~2~-4,4'-bipyridine)(\m~3~-5-isonicotinamidoisophthalato)cobalt(II)]
trihydrate]
;
_space_group_IT_number 14
_symmetry_cell_setting monoclinic
_symmetry_space_group_name_Hall '-P 2ybc'
_symmetry_space_group_name_H-M 'P 1 21/c 1'
_atom_sites_solution_hydrogens geom
_atom_sites_solution_primary direct
_atom_sites_solution_secondary difmap
_audit_creation_method SHELXL-97
_cell_angle_alpha 90.00
_cell_angle_beta 98.621(2)
_cell_angle_gamma 90.00
_cell_formula_units_Z 4
_cell_length_a 11.1247(11)
_cell_length_b 13.8704(14)
_cell_length_c 16.0515(19)
_cell_measurement_reflns_used 3735
_cell_measurement_temperature 293(2)
_cell_measurement_theta_max 24.72
_cell_measurement_theta_min 2.11
_cell_volume 2448.8(5)
_computing_cell_refinement 'SAINT (Bruker, 2003)'
_computing_data_collection 'SMART (Bruker, 2001)'
_computing_data_reduction 'SAINT (Bruker, 2003)'
_computing_molecular_graphics 'SHELXTL (Sheldrick, 2008)'
_computing_publication_material 'SHELXTL (Sheldrick, 2008)'
_computing_structure_refinement 'SHELXTL (Sheldrick, 2008)'
_computing_structure_solution 'SHELXTL (Sheldrick, 2008)'
_diffrn_ambient_temperature 293(2)
_diffrn_measured_fraction_theta_full 0.997
_diffrn_measured_fraction_theta_max 0.997
_diffrn_measurement_device_type 'Bruker SMART APEX CCD'
_diffrn_measurement_method '\f and \w scans'
_diffrn_radiation_monochromator graphite
_diffrn_radiation_source 'fine-focus sealed tube'
_diffrn_radiation_type MoK\a
_diffrn_radiation_wavelength 0.71073
_diffrn_reflns_av_R_equivalents 0.0678
_diffrn_reflns_av_sigmaI/netI 0.0685
_diffrn_reflns_limit_h_max 13
_diffrn_reflns_limit_h_min -13
_diffrn_reflns_limit_k_max 16
_diffrn_reflns_limit_k_min -17
_diffrn_reflns_limit_l_max 19
_diffrn_reflns_limit_l_min -9
_diffrn_reflns_number 12940
_diffrn_reflns_theta_full 26.00
_diffrn_reflns_theta_max 26.00
_diffrn_reflns_theta_min 1.95
_exptl_absorpt_coefficient_mu 0.758
_exptl_absorpt_correction_T_max 0.9281
_exptl_absorpt_correction_T_min 0.8757
_exptl_absorpt_correction_type multi-scan
_exptl_absorpt_process_details '(SADABS; Bruker, 2003)'
_exptl_crystal_colour red
_exptl_crystal_density_diffrn 1.501
_exptl_crystal_density_method 'not measured'
_exptl_crystal_description block
_exptl_crystal_F_000 1140
_exptl_crystal_size_max 0.18
_exptl_crystal_size_mid 0.14
_exptl_crystal_size_min 0.10
_refine_diff_density_max 0.543
_refine_diff_density_min -0.478
_refine_ls_extinction_method none
_refine_ls_goodness_of_fit_ref 1.012
_refine_ls_hydrogen_treatment constr
_refine_ls_matrix_type full
_refine_ls_number_parameters 334
_refine_ls_number_reflns 4790
_refine_ls_number_restraints 0
_refine_ls_restrained_S_all 1.012
_refine_ls_R_factor_all 0.0629
_refine_ls_R_factor_gt 0.0463
_refine_ls_shift/su_max 0.000
_refine_ls_shift/su_mean 0.000
_refine_ls_structure_factor_coef Fsqd
_refine_ls_weighting_details 'calc w=1/[\s^2^(Fo^2^)+(0.0489P)^2^+0.0000P] where P=(Fo^2^+2Fc^2^)/3'
_refine_ls_weighting_scheme calc
_refine_ls_wR_factor_gt 0.1042
_refine_ls_wR_factor_ref 0.1109
_reflns_number_gt 3743
_reflns_number_total 4790
_reflns_threshold_expression I>2\s(I)
_cod_data_source_file bg3154.cif
_cod_data_source_block I
_cod_original_sg_symbol_H-M 'P 21/c'
_cod_database_code 2018555
_cod_database_fobs_code 2018555

loop_
_symmetry_equiv_pos_as_xyz
'x, y, z'
'-x, y+1/2, -z+1/2'
'-x, -y, -z'
'x, -y-1/2, z-1/2'

loop_
_atom_site_type_symbol
_atom_site_label
_atom_site_fract_x
_atom_site_fract_y
_atom_site_fract_z
_atom_site_U_iso_or_equiv
_atom_site_adp_type
_atom_site_calc_flag
_atom_site_refinement_flags
_atom_site_occupancy
_atom_site_symmetry_multiplicity
C C18 -0.0439(3) 0.4998(2) 0.8764(2) 0.0320(7) Uani d . 1 1
C C1 0.6545(3) 0.57619(19) 0.51747(18) 0.0270(6) Uani d . 1 1
C C2 0.6187(3) 0.5353(2) 0.58839(18) 0.0301(7) Uani d . 1 1
H H2 0.6350 0.4706 0.6004 0.036 Uiso calc R 1 1
C C3 0.5589(2) 0.59009(19) 0.64180(17) 0.0256(6) Uani d . 1 1
C C4 0.5326(2) 0.68525(19) 0.62320(17) 0.0262(6) Uani d . 1 1
H H4 0.4943 0.7226 0.6595 0.031 Uiso calc R 1 1
C C5 0.5635(2) 0.72545(18) 0.55029(17) 0.0238(6) Uani d . 1 1
C C6 0.6251(2) 0.67154(19) 0.49713(18) 0.0269(6) Uani d . 1 1
H H6 0.6463 0.6990 0.4485 0.032 Uiso calc R 1 1
C C7 0.5268(3) 0.5436(2) 0.72019(19) 0.0288(7) Uani d . 1 1
C C8 0.5301(2) 0.82925(19) 0.52935(18) 0.0239(6) Uani d . 1 1
C C9 0.7999(3) 0.5436(2) 0.4188(2) 0.0356(7) Uani d . 1 1
C C10 0.8589(3) 0.4634(2) 0.37781(19) 0.0316(7) Uani d . 1 1
C C11 0.9835(3) 0.4634(2) 0.3780(2) 0.0416(8) Uani d . 1 1
H H11 1.0323 0.5114 0.4058 0.050 Uiso calc R 1 1
C C12 1.0333(3) 0.3899(3) 0.3358(2) 0.0496(9) Uani d . 1 1
H H12 1.1172 0.3892 0.3372 0.060 Uiso calc R 1 1
C C13 0.8486(3) 0.3218(2) 0.2930(2) 0.0413(8) Uani d . 1 1
H H13 0.8014 0.2745 0.2629 0.050 Uiso calc R 1 1
C C14 0.7906(3) 0.3908(2) 0.3353(2) 0.0377(8) Uani d . 1 1
H H14 0.7070 0.3881 0.3350 0.045 Uiso calc R 1 1
C C15 0.2714(3) 0.4336(2) 0.8364(2) 0.0370(8) Uani d . 1 1
H H15 0.3089 0.3847 0.8100 0.044 Uiso calc R 1 1
C C16 0.1477(3) 0.4281(2) 0.8363(2) 0.0373(8) Uani d . 1 1
H H16 0.1037 0.3760 0.8111 0.045 Uiso calc R 1 1
C C17 0.0888(3) 0.5013(2) 0.8741(2) 0.0308(7) Uani d . 1 1
C C19 -0.1115(3) 0.4156(2) 0.8683(2) 0.0442(9) Uani d . 1 1
H H19 -0.0739 0.3571 0.8604 0.053 Uiso calc R 1 1
C C20 -0.2351(3) 0.4184(2) 0.8719(2) 0.0405(8) Uani d . 1 1
H H20 -0.2784 0.3608 0.8671 0.049 Uiso calc R 1 1
C C21 -0.2299(3) 0.5814(2) 0.8892(2) 0.0430(9) Uani d . 1 1
H H21 -0.2699 0.6391 0.8960 0.052 Uiso calc R 1 1
C C22 -0.1066(3) 0.5839(2) 0.8871(2) 0.0445(9) Uani d . 1 1
H H22 -0.0653 0.6423 0.8930 0.053 Uiso calc R 1 1
C C23 0.1603(2) 0.5768(2) 0.90939(19) 0.0324(7) Uani d . 1 1
H H23 0.1249 0.6278 0.9344 0.039 Uiso calc R 1 1
C C24 0.2838(2) 0.5764(2) 0.90759(19) 0.0318(7) Uani d . 1 1
H H24 0.3296 0.6280 0.9320 0.038 Uiso calc R 1 1
Co Co1 0.52257(3) 0.50479(2) 0.87893(2) 0.01609(12) Uani d . 1 1
N N1 0.9683(3) 0.31979(19) 0.29307(18) 0.0452(7) Uani d . 1 1
N N2 0.7194(2) 0.51615(16) 0.46842(16) 0.0336(6) Uani d . 1 1
H H2A 0.7055 0.4553 0.4707 0.040 Uiso calc R 1 1
N N3 0.3408(2) 0.50620(16) 0.87285(15) 0.0280(6) Uani d . 1 1
N N4 -0.2948(2) 0.49992(16) 0.88181(16) 0.0294(6) Uani d . 1 1
O O1 0.51457(17) 0.59900(13) 0.78187(12) 0.0279(5) Uani d . 1 1
O O2 0.5158(2) 0.45483(15) 0.72408(13) 0.0440(6) Uani d . 1 1
O O3 0.47330(16) 0.87209(13) 0.58160(12) 0.0276(5) Uani d . 1 1
O O4 0.55740(18) 0.86566(14) 0.46395(12) 0.0325(5) Uani d . 1 1
O O5 0.8257(2) 0.62762(16) 0.40703(17) 0.0615(8) Uani d . 1 1
O O1W 0.7424(2) 0.32033(16) 0.54060(17) 0.0674(8) Uani d . 1 1
H H1X 0.8144 0.3159 0.5668 0.081 Uiso d R 1 1
H H1Y 0.6934 0.3095 0.5754 0.081 Uiso d R 1 1
O O2W 0.0317(2) 0.69965(18) 0.35282(18) 0.0727(8) Uani d . 1 1
H H2X -0.0372 0.6815 0.3637 0.087 Uiso d R 1 1
H H2Y 0.0209 0.7345 0.3088 0.087 Uiso d R 1 1
O O3W 0.6047(2) 0.28045(16) 0.67452(16) 0.0585(7) Uani d . 1 1
H H3X 0.5667 0.2317 0.6892 0.070 Uiso d R 1 1
H H3Y 0.5731 0.3311 0.6918 0.070 Uiso d R 1 1

loop_
_atom_site_aniso_label
_atom_site_aniso_U_11
_atom_site_aniso_U_22
_atom_site_aniso_U_33
_atom_site_aniso_U_12
_atom_site_aniso_U_13
_atom_site_aniso_U_23
C18 0.0225(16) 0.0339(17) 0.0411(19) 0.0001(13) 0.0091(13) 0.0013(14)
C1 0.0279(16) 0.0249(15) 0.0304(17) 0.0026(12) 0.0115(13) -0.0007(13)
C2 0.0377(18) 0.0226(14) 0.0319(17) 0.0023(13) 0.0115(14) 0.0048(13)
C3 0.0275(15) 0.0252(15) 0.0255(16) 0.0005(12) 0.0079(13) 0.0017(12)
C4 0.0279(16) 0.0270(15) 0.0255(16) 0.0026(12) 0.0096(13) -0.0025(12)
C5 0.0229(15) 0.0233(14) 0.0258(16) 0.0013(11) 0.0059(12) 0.0004(12)
C6 0.0305(16) 0.0271(15) 0.0248(16) 0.0044(12) 0.0097(13) 0.0023(12)
C7 0.0264(16) 0.0309(16) 0.0305(18) 0.0023(13) 0.0088(13) 0.0033(14)
C8 0.0207(14) 0.0261(15) 0.0259(15) -0.0009(11) 0.0062(12) -0.0014(13)
C9 0.0400(19) 0.0315(17) 0.039(2) 0.0022(14) 0.0192(16) 0.0014(15)
C10 0.0343(17) 0.0312(16) 0.0321(18) 0.0048(13) 0.0145(14) 0.0019(14)
C11 0.0341(18) 0.0429(18) 0.049(2) 0.0012(15) 0.0107(16) -0.0062(17)
C12 0.0309(19) 0.056(2) 0.064(2) 0.0089(16) 0.0160(17) -0.011(2)
C13 0.040(2) 0.0381(18) 0.046(2) 0.0045(15) 0.0082(16) -0.0044(16)
C14 0.0303(17) 0.0410(18) 0.044(2) 0.0059(14) 0.0132(15) -0.0015(16)
C15 0.0264(17) 0.0402(18) 0.045(2) -0.0013(14) 0.0064(15) -0.0109(16)
C16 0.0219(16) 0.0363(18) 0.054(2) -0.0035(13) 0.0066(15) -0.0148(16)
C17 0.0220(15) 0.0339(17) 0.0373(18) -0.0004(13) 0.0073(13) 0.0047(14)
C19 0.0245(17) 0.0316(17) 0.080(3) -0.0007(13) 0.0176(17) -0.0140(18)
C20 0.0269(17) 0.0283(17) 0.068(2) -0.0040(13) 0.0137(16) -0.0114(16)
C21 0.0288(17) 0.0275(17) 0.075(3) -0.0011(13) 0.0166(17) 0.0009(17)
C22 0.0239(17) 0.0296(17) 0.082(3) -0.0050(13) 0.0151(17) -0.0022(18)
C23 0.0226(15) 0.0322(16) 0.0439(19) 0.0013(12) 0.0098(14) -0.0070(15)
C24 0.0224(15) 0.0303(16) 0.0423(19) 0.0003(12) 0.0033(14) -0.0028(15)
Co1 0.01091(18) 0.01686(19) 0.0217(2) -0.00063(14) 0.00622(14) 0.00475(15)
N1 0.0419(17) 0.0437(16) 0.0524(19) 0.0075(13) 0.0155(14) -0.0113(15)
N2 0.0407(15) 0.0241(13) 0.0401(15) 0.0019(11) 0.0197(13) -0.0038(11)
N3 0.0166(12) 0.0339(14) 0.0345(14) 0.0001(10) 0.0076(10) 0.0046(12)
N4 0.0166(11) 0.0302(13) 0.0430(15) -0.0003(10) 0.0099(11) 0.0026(11)
O1 0.0335(11) 0.0290(10) 0.0237(11) 0.0031(9) 0.0120(9) 0.0068(9)
O2 0.0687(17) 0.0254(11) 0.0424(14) -0.0013(11) 0.0232(12) 0.0062(10)
O3 0.0267(11) 0.0235(10) 0.0352(12) 0.0013(8) 0.0132(9) -0.0023(9)
O4 0.0389(12) 0.0289(11) 0.0328(12) 0.0079(9) 0.0151(10) 0.0088(10)
O5 0.0731(18) 0.0319(13) 0.093(2) -0.0012(12) 0.0570(16) 0.0013(14)
O1W 0.0663(18) 0.0476(15) 0.092(2) 0.0089(13) 0.0239(16) 0.0166(15)
O2W 0.0582(18) 0.0686(18) 0.095(2) -0.0068(14) 0.0243(16) 0.0322(17)
O3W 0.0556(16) 0.0348(13) 0.089(2) -0.0014(11) 0.0226(15) -0.0042(13)

loop_
_atom_type_symbol
_atom_type_description
_atom_type_scat_dispersion_real
_atom_type_scat_dispersion_imag
_atom_type_scat_source
C C 0.0033 0.0016 'International Tables Vol C Tables 4.2.6.8 and 6.1.1.4'
H H 0.0000 0.0000 'International Tables Vol C Tables 4.2.6.8 and 6.1.1.4'
N N 0.0061 0.0033 'International Tables Vol C Tables 4.2.6.8 and 6.1.1.4'
O O 0.0106 0.0060 'International Tables Vol C Tables 4.2.6.8 and 6.1.1.4'
Co Co 0.3494 0.9721 'International Tables Vol C Tables 4.2.6.8 and 6.1.1.4'

loop_
_geom_angle_atom_site_label_1
_geom_angle_atom_site_label_2
_geom_angle_atom_site_label_3
_geom_angle_site_symmetry_1
_geom_angle_site_symmetry_3
_geom_angle
C22 C18 C19 . . 116.5(3)
C22 C18 C17 . . 121.0(3)
C19 C18 C17 . . 122.5(3)
C2 C1 C6 . . 119.8(3)
C2 C1 N2 . . 116.8(2)
C6 C1 N2 . . 123.4(3)
C1 C2 C3 . . 120.5(3)
C1 C2 H2 . . 119.7
C3 C2 H2 . . 119.7
C4 C3 C2 . . 119.8(3)
C4 C3 C7 . . 121.6(3)
C2 C3 C7 . . 118.6(2)
C3 C4 C5 . . 119.9(3)
C3 C4 H4 . . 120.0
C5 C4 H4 . . 120.0
C4 C5 C6 . . 120.6(2)
C4 C5 C8 . . 119.2(2)
C6 C5 C8 . . 120.2(2)
C1 C6 C5 . . 119.2(3)
C1 C6 H6 . . 120.4
C5 C6 H6 . . 120.4
O2 C7 O1 . . 122.4(3)
O2 C7 C3 . . 120.3(3)
O1 C7 C3 . . 117.2(2)
O4 C8 O3 . . 125.2(3)
O4 C8 C5 . . 119.4(2)
O3 C8 C5 . . 115.4(2)
O5 C9 N2 . . 123.8(3)
O5 C9 C10 . . 120.9(3)
N2 C9 C10 . . 115.3(3)
C14 C10 C11 . . 118.6(3)
C14 C10 C9 . . 121.1(3)
C11 C10 C9 . . 120.3(3)
C10 C11 C12 . . 118.2(3)
C10 C11 H11 . . 120.9
C12 C11 H11 . . 120.9
N1 C12 C11 . . 124.1(3)
N1 C12 H12 . . 118.0
C11 C12 H12 . . 118.0
N1 C13 C14 . . 123.5(3)
N1 C13 H13 . . 118.2
C14 C13 H13 . . 118.2
C10 C14 C13 . . 118.9(3)
C10 C14 H14 . . 120.5
C13 C14 H14 . . 120.5
N3 C15 C16 . . 123.2(3)
N3 C15 H15 . . 118.4
C16 C15 H15 . . 118.4
C15 C16 C17 . . 119.5(3)
C15 C16 H16 . . 120.2
C17 C16 H16 . . 120.2
C23 C17 C16 . . 116.8(3)
C23 C17 C18 . . 120.9(3)
C16 C17 C18 . . 122.3(3)
C18 C19 C20 . . 120.0(3)
C18 C19 H19 . . 120.0
C20 C19 H19 . . 120.0
N4 C20 C19 . . 123.0(3)
N4 C20 H20 . . 118.5
C19 C20 H20 . . 118.5
N4 C21 C22 . . 123.0(3)
N4 C21 H21 . . 118.5
C22 C21 H21 . . 118.5
C21 C22 C18 . . 120.4(3)
C21 C22 H22 . . 119.8
C18 C22 H22 . . 119.8
C24 C23 C17 . . 120.1(3)
C24 C23 H23 . . 119.9
C17 C23 H23 . . 119.9
N3 C24 C23 . . 123.5(3)
N3 C24 H24 . . 118.3
C23 C24 H24 . . 118.3
O3 Co1 N3 2_646 . 89.97(8)
O3 Co1 O1 2_646 . 149.03(8)
N3 Co1 O1 . . 91.64(8)
O3 Co1 N4 2_646 1_655 89.22(8)
N3 Co1 N4 . 1_655 178.01(10)
O1 Co1 N4 . 1_655 88.13(9)
O3 Co1 O4 2_646 4_576 124.30(8)
N3 Co1 O4 . 4_576 95.85(8)
O1 Co1 O4 . 4_576 86.28(8)
N4 Co1 O4 1_655 4_576 86.10(9)
C13 N1 C12 . . 116.7(3)
C9 N2 C1 . . 127.2(2)
C9 N2 H2A . . 116.4
C1 N2 H2A . . 116.4
C24 N3 C15 . . 116.8(3)
C24 N3 Co1 . . 121.77(19)
C15 N3 Co1 . . 121.3(2)
C20 N4 C21 . . 117.1(3)
C20 N4 Co1 . 1_455 122.77(19)
C21 N4 Co1 . 1_455 120.0(2)
C7 O1 Co1 . . 102.19(17)
C8 O3 Co1 . 2_656 131.90(18)
C8 O4 Co1 . 4_575 142.51(18)
H1X O1W H1Y . . 108.1
H2X O2W H2Y . . 108.7
H3X O3W H3Y . . 108.6

loop_
_geom_bond_atom_site_label_1
_geom_bond_atom_site_label_2
_geom_bond_site_symmetry_2
_geom_bond_distance
_geom_bond_publ_flag
C18 C22 . 1.382(4) ?
C18 C19 . 1.385(4) ?
C18 C17 . 1.483(4) ?
C1 C2 . 1.382(4) ?
C1 C6 . 1.389(4) ?
C1 N2 . 1.416(3) ?
C2 C3 . 1.388(4) ?
C2 H2 . 0.9300 ?
C3 C4 . 1.375(4) ?
C3 C7 . 1.503(4) ?
C4 C5 . 1.385(4) ?
C4 H4 . 0.9300 ?
C5 C6 . 1.390(4) ?
C5 C8 . 1.512(4) ?
C6 H6 . 0.9300 ?
C7 O2 . 1.241(4) ?
C7 O1 . 1.276(3) ?
C8 O4 . 1.243(3) ?
C8 O3 . 1.271(3) ?
C9 O5 . 1.221(4) ?
C9 N2 . 1.340(4) ?
C9 C10 . 1.495(4) ?
C10 C14 . 1.379(4) ?
C10 C11 . 1.385(4) ?
C11 C12 . 1.386(4) ?
C11 H11 . 0.9300 ?
C12 N1 . 1.337(4) ?
C12 H12 . 0.9300 ?
C13 N1 . 1.332(4) ?
C13 C14 . 1.387(4) ?
C13 H13 . 0.9300 ?
C14 H14 . 0.9300 ?
C15 N3 . 1.348(3) ?
C15 C16 . 1.378(4) ?
C15 H15 . 0.9300 ?
C16 C17 . 1.395(4) ?
C16 H16 . 0.9300 ?
C17 C23 . 1.383(4) ?
C19 C20 . 1.385(4) ?
C19 H19 . 0.9300 ?
C20 N4 . 1.333(3) ?
C20 H20 . 0.9300 ?
C21 N4 . 1.337(3) ?
C21 C22 . 1.377(4) ?
C21 H21 . 0.9300 ?
C22 H22 . 0.9300 ?
C23 C24 . 1.378(4) ?
C23 H23 . 0.9300 ?
C24 N3 . 1.329(3) ?
C24 H24 . 0.9300 ?
Co1 O3 2_646 1.9450(18) y
Co1 N3 . 2.010(2) y
Co1 O1 . 2.0250(18) y
Co1 N4 1_655 2.027(2) y
Co1 O4 4_576 2.2546(19) y
N2 H2A . 0.8600 ?
N4 Co1 1_455 2.027(2) ?
O3 Co1 2_656 1.9450(18) ?
O4 Co1 4_575 2.2546(19) ?
O1W H1X . 0.8501 ?
O1W H1Y . 0.8499 ?
O2W H2X . 0.8500 ?
O2W H2Y . 0.8501 ?
O3W H3X . 0.8500 ?
O3W H3Y . 0.8500 ?

loop_
_geom_torsion_atom_site_label_1
_geom_torsion_atom_site_label_2
_geom_torsion_atom_site_label_3
_geom_torsion_atom_site_label_4
_geom_torsion_site_symmetry_1
_geom_torsion_site_symmetry_4
_geom_torsion
C6 C1 C2 C3 . . -3.2(4)
N2 C1 C2 C3 . . 177.5(3)
C1 C2 C3 C4 . . 1.3(4)
C1 C2 C3 C7 . . -177.3(3)
C2 C3 C4 C5 . . 1.5(4)
C7 C3 C4 C5 . . -179.9(2)
C3 C4 C5 C6 . . -2.5(4)
C3 C4 C5 C8 . . 177.9(2)
C2 C1 C6 C5 . . 2.2(4)
N2 C1 C6 C5 . . -178.5(3)
C4 C5 C6 C1 . . 0.7(4)
C8 C5 C6 C1 . . -179.8(2)
C4 C3 C7 O2 . . 157.8(3)
C2 C3 C7 O2 . . -23.6(4)
C4 C3 C7 O1 . . -23.9(4)
C2 C3 C7 O1 . . 154.7(3)
C4 C5 C8 O4 . . -179.9(3)
C6 C5 C8 O4 . . 0.5(4)
C4 C5 C8 O3 . . -0.9(4)
C6 C5 C8 O3 . . 179.6(3)
O5 C9 C10 C14 . . -130.7(4)
N2 C9 C10 C14 . . 49.6(4)
O5 C9 C10 C11 . . 45.8(5)
N2 C9 C10 C11 . . -133.9(3)
C14 C10 C11 C12 . . -0.4(5)
C9 C10 C11 C12 . . -177.0(3)
C10 C11 C12 N1 . . 1.5(5)
C11 C10 C14 C13 . . -1.3(5)
C9 C10 C14 C13 . . 175.2(3)
N1 C13 C14 C10 . . 2.2(5)
N3 C15 C16 C17 . . 1.1(5)
C15 C16 C17 C23 . . 0.6(5)
C15 C16 C17 C18 . . -179.8(3)
C22 C18 C17 C23 . . 21.8(5)
C19 C18 C17 C23 . . -158.1(3)
C22 C18 C17 C16 . . -157.8(3)
C19 C18 C17 C16 . . 22.3(5)
C22 C18 C19 C20 . . -0.6(5)
C17 C18 C19 C20 . . 179.3(3)
C18 C19 C20 N4 . . 1.0(6)
N4 C21 C22 C18 . . 0.5(6)
C19 C18 C22 C21 . . -0.1(5)
C17 C18 C22 C21 . . -180.0(3)
C16 C17 C23 C24 . . -1.2(4)
C18 C17 C23 C24 . . 179.2(3)
C17 C23 C24 N3 . . 0.2(5)
C14 C13 N1 C12 . . -1.1(5)
C11 C12 N1 C13 . . -0.8(5)
O5 C9 N2 C1 . . -2.6(6)
C10 C9 N2 C1 . . 177.1(3)
C2 C1 N2 C9 . . -153.1(3)
C6 C1 N2 C9 . . 27.6(5)
C23 C24 N3 C15 . . 1.4(4)
C23 C24 N3 Co1 . . -175.8(2)
C16 C15 N3 C24 . . -2.1(4)
C16 C15 N3 Co1 . . 175.1(2)
O1 Co1 N3 C24 . . -81.0(2)
O4 Co1 N3 C24 4_576 . 5.5(2)
O3 Co1 N3 C15 2_646 . -47.1(2)
O1 Co1 N3 C15 . . 102.0(2)
O4 Co1 N3 C15 4_576 . -171.6(2)
C19 C20 N4 C21 . . -0.6(5)
C19 C20 N4 Co1 . 1_455 175.7(3)
C22 C21 N4 C20 . . -0.2(5)
C22 C21 N4 Co1 . 1_455 -176.5(3)
O2 C7 O1 Co1 . . 14.4(3)
C3 C7 O1 Co1 . . -163.9(2)
O3 Co1 O1 C7 2_646 . -8.3(3)
N3 Co1 O1 C7 . . -100.93(18)
N4 Co1 O1 C7 1_655 . 77.09(18)
O4 Co1 O1 C7 4_576 . 163.31(18)
O4 C8 O3 Co1 . 2_656 -36.2(4)
C5 C8 O3 Co1 . 2_656 144.80(19)
O3 C8 O4 Co1 . 4_575 -11.4(5)
C5 C8 O4 Co1 . 4_575 167.6(2)
